data_7131121
loop_
_publ_author_name
'Mandal, Dipendu'
'Hussain, Zahid'
'Luo, Yong-An'
'Wu, Yile'
'Stephan, Douglas W.'

_publ_section_title
;
 Transient hydroboration and hydroalumination of activated azo-species:
 avenues to NBO and NAlO-heterobicycles.
;
_journal_issue 6
_journal_name_full 'Chemical communications (Cambridge, England)'
_journal_page_first 780
_journal_page_last 783
_journal_paper_doi 10.1039/d2cc06207k
_journal_volume 59
_journal_year 2023
_chemical_formula_moiety 'C32 H47 Al N3 O2, C3 H7'
_chemical_formula_sum 'C35 H54 Al N3 O2'
_chemical_formula_weight 575.79
_space_group_crystal_system triclinic
_space_group_IT_number 2
_space_group_name_Hall '-P 1'
_space_group_name_H-M_alt 'P -1'
_atom_sites_solution_hydrogens mixed
_audit_creation_date 2022-11-01
_audit_creation_method
;
Olex2 1.5
(compiled 2022.04.07 svn.rca3783a0 for OlexSys, GUI svn.r6498)
;
_audit_update_record
;
2022-11-01 deposited with the CCDC.	2022-12-15 downloaded from the CCDC.
;
_cell_angle_alpha 90.535(4)
_cell_angle_beta 100.124(4)
_cell_angle_gamma 113.696(4)
_cell_formula_units_Z 2
_cell_length_a 11.2692(7)
_cell_length_b 13.0648(8)
_cell_length_c 13.0788(8)
_cell_measurement_reflns_used 2630
_cell_measurement_temperature 150(2)
_cell_measurement_theta_max 65.73
_cell_measurement_theta_min 3.45
_cell_volume 1728.94(19)
_computing_cell_refinement 'SAINT V8.40B (?, 2016)'
_computing_data_reduction 'SAINT V8.40B (?, 2016)'
_computing_molecular_graphics 'Olex2 1.5 (Dolomanov et al., 2009)'
_computing_publication_material 'Olex2 1.5 (Dolomanov et al., 2009)'
_computing_structure_refinement 'SHELXL 2018/3 (Sheldrick, 2015)'
_computing_structure_solution 'XT (Sheldrick, 2015)'
_diffrn_ambient_temperature 150.00
_diffrn_measured_fraction_theta_full 0.997
_diffrn_measured_fraction_theta_max 0.997
_diffrn_measurement_device_type 'Bruker APEX-II CCD'
_diffrn_measurement_method '\f and \w scans'
_diffrn_radiation_type CuK\a
_diffrn_radiation_wavelength 1.54178
_diffrn_reflns_av_R_equivalents 0.1234
_diffrn_reflns_av_unetI/netI 0.0641
_diffrn_reflns_Laue_measured_fraction_full 0.997
_diffrn_reflns_Laue_measured_fraction_max 0.997
_diffrn_reflns_limit_h_max 13
_diffrn_reflns_limit_h_min -13
_diffrn_reflns_limit_k_max 15
_diffrn_reflns_limit_k_min -15
_diffrn_reflns_limit_l_max 15
_diffrn_reflns_limit_l_min -15
_diffrn_reflns_number 40050
_diffrn_reflns_point_group_measured_fraction_full 0.997
_diffrn_reflns_point_group_measured_fraction_max 0.997
_diffrn_reflns_theta_full 66.797
_diffrn_reflns_theta_max 66.797
_diffrn_reflns_theta_min 3.446
_diffrn_standards_number 0
_exptl_absorpt_coefficient_mu 0.755
_exptl_absorpt_correction_T_max 0.7528
_exptl_absorpt_correction_T_min 0.6297
_exptl_absorpt_correction_type none
_exptl_absorpt_process_details
;
SADABS-2016/2 (Bruker,2016/2) was used for absorption correction.
wR2(int) was 0.1369 before and 0.0863 after correction.
The Ratio of minimum to maximum transmission is 0.8365.
The \l/2 correction factor is Not present.
;
_exptl_crystal_colour colourless
_exptl_crystal_colour_primary colourless
_exptl_crystal_density_diffrn 1.106
_exptl_crystal_description block
_exptl_crystal_F_000 628
_exptl_crystal_recrystallization_method 'Re-crystallisation from solvent: dichloromethane'
_exptl_crystal_size_max 0.2
_exptl_crystal_size_mid 0.11
_exptl_crystal_size_min 0.1
_refine_diff_density_max 0.543
_refine_diff_density_min -0.416
_refine_diff_density_rms 0.058
_refine_ls_extinction_method none
_refine_ls_goodness_of_fit_ref 1.006
_refine_ls_hydrogen_treatment constr
_refine_ls_matrix_type full
_refine_ls_number_parameters 382
_refine_ls_number_reflns 6124
_refine_ls_number_restraints 0
_refine_ls_restrained_S_all 1.006
_refine_ls_R_factor_all 0.0822
_refine_ls_R_factor_gt 0.0581
_refine_ls_shift/su_max 0.000
_refine_ls_shift/su_mean 0.000
_refine_ls_structure_factor_coef Fsqd
_refine_ls_weighting_details 'w=1/[\s^2^(Fo^2^)+(0.0933P)^2^] where P=(Fo^2^+2Fc^2^)/3'
_refine_ls_weighting_scheme calc
_refine_ls_wR_factor_gt 0.1465
_refine_ls_wR_factor_ref 0.1635
_reflns_Friedel_coverage 0.000
_reflns_number_gt 4265
_reflns_number_total 6124
_reflns_threshold_expression 'I > 2\s(I)'
_cod_data_source_file d2cc06207k2.cif
_cod_data_source_block h2
_cod_depositor_comments 'Adding full bibliography for 7131121--7131128.cif.'
_cod_database_code 7131121
_shelx_shelxl_version_number 2018/3
_shelx_space_group_comment
;
The symmetry employed for this shelxl refinement is uniquely defined
by the following loop, which should always be used as a source of
symmetry information in preference to the above space-group names.
They are only intended as comments.
;
_shelx_estimated_absorpt_t_max 0.928
_shelx_estimated_absorpt_t_min 0.864
_olex2_refinement_description
;
1. Fixed Uiso
 At 1.2 times of:
  All C(H) groups, All C(H,H) groups
 At 1.5 times of:
  All C(H,H,H) groups
2. Others
 Fixed Uiso: HH(0.05)
 Fixed X: HH(0.086699)
 Fixed Y: HH(0.620001)
 Fixed Z: HH(0.7307)
3.a Ternary CH refined with riding coordinates:
 C00I(H00I), C00K(H00K), C00L(H00L), C00P(H00P)
3.b Secondary CH2 refined with riding coordinates:
 C00R(H00N,H00O), C013(H01M,H01N), C015(H01O,H01P)
3.c Aromatic/amide H refined with riding coordinates:
 C00B(H00B), C00E(H00E), C00J(H00J), C00M(H00M), C00Q(H00Q), C00S(H00S),
 C00T(H00T)
3.d Idealised Me refined as rotating group:
 C00C(H00A,H00C,H00D), C00O(H00F,H00G,H00H), C00U(H00R,H00U,H00V), C00V(H00W,
 H00X,H00Y), C00W(H00Z,H,HA), C00X(H00,HB,HC), C00Y(H1,HD,HE), C00Z(H2,HF,HG),
 C010(H01A,H01B,H01C), C011(H01J,H01K,H01L), C012(H01D,H01E,H01F), C014(H01G,
 H01H,H01I)
;
_olex2_submission_special_instructions 'No special instructions were received'

loop_
_space_group_symop_operation_xyz
'x, y, z'
'-x, -y, -z'

loop_
_atom_site_label
_atom_site_type_symbol
_atom_site_fract_x
_atom_site_fract_y
_atom_site_fract_z
_atom_site_U_iso_or_equiv
_atom_site_adp_type
_atom_site_occupancy
_atom_site_site_symmetry_order
_atom_site_calc_flag
_atom_site_refinement_flags_posn
_atom_site_refinement_flags_adp
_atom_site_refinement_flags_occupancy
_atom_site_disorder_assembly
_atom_site_disorder_group
Al01 Al 0.17085(7) 0.60333(6) 0.64953(5) 0.02655(18) Uani 1 1 d . . . . .
O002 O 0.18858(16) 0.48751(14) 0.57620(12) 0.0329(4) Uani 1 1 d . . . . .
O003 O 0.10430(18) 0.34803(16) 0.44458(15) 0.0441(5) Uani 1 1 d . . . . .
N004 N 0.31477(19) 0.60078(16) 0.76106(14) 0.0283(4) Uani 1 1 d . . . . .
N005 N -0.00653(19) 0.45308(16) 0.46737(14) 0.0275(4) Uani 1 1 d . . . . .
N006 N 0.28363(18) 0.73887(16) 0.59911(15) 0.0283(4) Uani 1 1 d . . . . .
C007 C 0.0975(2) 0.4322(2) 0.49813(18) 0.0309(5) Uani 1 1 d . . . . .
C008 C 0.4415(2) 0.6518(2) 0.75747(18) 0.0310(5) Uani 1 1 d . . . . .
C009 C 0.2283(2) 0.8061(2) 0.53667(19) 0.0319(5) Uani 1 1 d . . . . .
C00A C 0.2771(2) 0.5406(2) 0.85022(18) 0.0334(5) Uani 1 1 d . . . . .
C00B C 0.4870(2) 0.7283(2) 0.6832(2) 0.0340(5) Uani 1 1 d . . . . .
H00B H 0.576325 0.749415 0.676791 0.041 Uiso 1 1 calc R U . . .
C00C C 0.5457(3) 0.6362(2) 0.8371(2) 0.0404(6) Uani 1 1 d . . . . .
H00A H 0.520589 0.631033 0.905563 0.061 Uiso 1 1 calc R U . . .
H00C H 0.630699 0.700391 0.840704 0.061 Uiso 1 1 calc R U . . .
H00D H 0.553594 0.567149 0.816951 0.061 Uiso 1 1 calc R U . . .
C00D C 0.4161(2) 0.7764(2) 0.61827(19) 0.0334(5) Uani 1 1 d . . . . .
C00E C 0.1401(3) 0.9468(2) 0.4195(2) 0.0453(7) Uani 1 1 d . . . . .
H00E H 0.112703 0.996506 0.379434 0.054 Uiso 1 1 calc R U . . .
C00F C 0.1968(3) 0.8844(2) 0.5874(2) 0.0392(6) Uani 1 1 d . . . . .
C00G C 0.2083(2) 0.7926(2) 0.4272(2) 0.0363(6) Uani 1 1 d . . . . .
C00H C 0.2609(2) 0.4277(2) 0.8542(2) 0.0386(6) Uani 1 1 d . . . . .
C00I C 0.2096(3) 0.8954(2) 0.7050(2) 0.0440(7) Uani 1 1 d . . . . .
H00I H 0.213785 0.825238 0.731717 0.053 Uiso 1 1 calc R U . . .
C00J C 0.1660(3) 0.8658(2) 0.3703(2) 0.0424(6) Uani 1 1 d . . . . .
H00J H 0.154765 0.859978 0.296443 0.051 Uiso 1 1 calc R U . . .
C00K C 0.2944(3) 0.3662(2) 0.7729(2) 0.0429(6) Uani 1 1 d . . . . .
H00K H 0.330414 0.419485 0.720441 0.051 Uiso 1 1 calc R U . . .
C00L C 0.2763(3) 0.7189(3) 0.9314(2) 0.0433(6) Uani 1 1 d . . . . .
H00L H 0.288256 0.741759 0.859820 0.052 Uiso 1 1 calc R U . . .
C00M C 0.1541(3) 0.9553(2) 0.5261(2) 0.0444(7) Uani 1 1 d . . . . .
H00M H 0.134423 1.010130 0.558895 0.053 Uiso 1 1 calc R U . . .
C00N C 0.2520(3) 0.5962(2) 0.93116(19) 0.0396(6) Uani 1 1 d . . . . .
C00O C 0.4997(3) 0.8824(2) 0.5740(2) 0.0470(7) Uani 1 1 d . . . . .
H00F H 0.452431 0.888081 0.505305 0.070 Uiso 1 1 calc R U . . .
H00G H 0.583701 0.879850 0.567015 0.070 Uiso 1 1 calc R U . . .
H00H H 0.517109 0.947896 0.620920 0.070 Uiso 1 1 calc R U . . .
C00P C 0.2303(3) 0.7024(3) 0.3692(2) 0.0446(7) Uani 1 1 d . . . . .
H00P H 0.241860 0.649111 0.420311 0.054 Uiso 1 1 calc R U . . .
C00Q C 0.2155(3) 0.3725(3) 0.9397(2) 0.0515(8) Uani 1 1 d . . . . .
H00Q H 0.201976 0.296093 0.943433 0.062 Uiso 1 1 calc R U . . .
C00R C 0.2334(3) 0.3459(3) 0.4557(2) 0.0536(8) Uani 1 1 d . . . . .
H00N H 0.223056 0.270808 0.429545 0.064 Uiso 1 1 calc R U . . .
H00O H 0.275510 0.358768 0.530464 0.064 Uiso 1 1 calc R U . . .
C00S C 0.1901(3) 0.4258(3) 1.0184(3) 0.0587(9) Uani 1 1 d . . . . .
H00S H 0.159362 0.386208 1.075637 0.070 Uiso 1 1 calc R U . . .
C00T C 0.2088(3) 0.5368(3) 1.0151(2) 0.0563(8) Uani 1 1 d . . . . .
H00T H 0.191947 0.573059 1.070597 0.068 Uiso 1 1 calc R U . . .
C00U C 0.1731(3) 0.2650(2) 0.7158(3) 0.0569(8) Uani 1 1 d . . . . .
H00R H 0.133482 0.213693 0.766550 0.085 Uiso 1 1 calc R U . . .
H00U H 0.199843 0.225897 0.666181 0.085 Uiso 1 1 calc R U . . .
H00V H 0.108294 0.290646 0.678243 0.085 Uiso 1 1 calc R U . . .
C00V C 0.4007(3) 0.3258(3) 0.8224(3) 0.0582(8) Uani 1 1 d . . . . .
H00W H 0.477143 0.389226 0.862201 0.087 Uiso 1 1 calc R U . . .
H00X H 0.428407 0.294363 0.767356 0.087 Uiso 1 1 calc R U . . .
H00Y H 0.364211 0.267943 0.869140 0.087 Uiso 1 1 calc R U . . .
C00W C 0.1124(3) 0.6360(3) 0.2830(2) 0.0525(7) Uani 1 1 d . . . . .
H00Z H 0.030923 0.612240 0.310717 0.079 Uiso 1 1 calc R U . . .
H H 0.122003 0.569783 0.256893 0.079 Uiso 1 1 calc R U . . .
HA H 0.108325 0.683320 0.225931 0.079 Uiso 1 1 calc R U . . .
C00X C 0.4035(3) 0.7928(3) 1.0076(2) 0.0561(8) Uani 1 1 d . . . . .
H00 H 0.397130 0.769395 1.078107 0.084 Uiso 1 1 calc R U . . .
HB H 0.415573 0.871375 1.006638 0.084 Uiso 1 1 calc R U . . .
HC H 0.478993 0.784970 0.986757 0.084 Uiso 1 1 calc R U . . .
C00Y C 0.0893(4) 0.9051(3) 0.7358(3) 0.0663(9) Uani 1 1 d . . . . .
H1 H 0.086854 0.976591 0.716226 0.100 Uiso 1 1 calc R U . . .
HD H 0.095486 0.901963 0.811253 0.100 Uiso 1 1 calc R U . . .
HE H 0.008430 0.842978 0.699462 0.100 Uiso 1 1 calc R U . . .
C00Z C 0.1601(4) 0.7405(3) 0.9547(3) 0.0637(9) Uani 1 1 d . . . . .
H2 H 0.079875 0.694458 0.904231 0.096 Uiso 1 1 calc R U . . .
HF H 0.178291 0.820026 0.949557 0.096 Uiso 1 1 calc R U . . .
HG H 0.147343 0.720972 1.025324 0.096 Uiso 1 1 calc R U . . .
C010 C 0.3354(4) 0.9926(4) 0.7571(3) 0.0816(12) Uani 1 1 d . . . . .
H01A H 0.411782 0.981127 0.742494 0.122 Uiso 1 1 calc R U . . .
H01B H 0.339644 0.997108 0.832575 0.122 Uiso 1 1 calc R U . . .
H01C H 0.336395 1.062555 0.730014 0.122 Uiso 1 1 calc R U . . .
C011 C 0.7210(4) 0.9727(3) 0.8683(3) 0.0750(11) Uani 1 1 d . . . . .
H01J H 0.744015 0.969022 0.799958 0.113 Uiso 1 1 calc R U . . .
H01K H 0.731718 1.049156 0.887000 0.113 Uiso 1 1 calc R U . . .
H01L H 0.628979 0.920378 0.865611 0.113 Uiso 1 1 calc R U . . .
C012 C 0.3530(4) 0.7486(4) 0.3200(3) 0.0861(13) Uani 1 1 d . . . . .
H01D H 0.348498 0.807226 0.275285 0.129 Uiso 1 1 calc R U . . .
H01E H 0.356797 0.687816 0.278152 0.129 Uiso 1 1 calc R U . . .
H01F H 0.432315 0.780417 0.375135 0.129 Uiso 1 1 calc R U . . .
C013 C 0.9538(4) 1.0156(3) 0.9616(3) 0.0697(10) Uani 1 1 d . . . . .
H01M H 0.966229 1.092777 0.982873 0.084 Uiso 1 1 calc R U . . .
H01N H 0.978703 1.016806 0.892553 0.084 Uiso 1 1 calc R U . . .
C014 C 0.3214(4) 0.4336(4) 0.3967(4) 0.0839(13) Uani 1 1 d . . . . .
H01G H 0.276400 0.425432 0.323932 0.126 Uiso 1 1 calc R U . . .
H01H H 0.403836 0.424108 0.399513 0.126 Uiso 1 1 calc R U . . .
H01I H 0.341333 0.508399 0.428417 0.126 Uiso 1 1 calc R U . . .
C015 C 0.8119(4) 0.9407(3) 0.9502(3) 0.0750(11) Uani 1 1 d . . . . .
H01O H 0.785485 0.941761 1.018373 0.090 Uiso 1 1 calc R U . . .
H01P H 0.799310 0.862986 0.931128 0.090 Uiso 1 1 calc R U . . .
HH H 0.086699 0.620001 0.730700 0.050 Uiso 1 1 d . U . . .

loop_
_atom_site_aniso_label
_atom_site_aniso_U_11
_atom_site_aniso_U_22
_atom_site_aniso_U_33
_atom_site_aniso_U_23
_atom_site_aniso_U_13
_atom_site_aniso_U_12
Al01 0.0253(3) 0.0291(4) 0.0265(3) 0.0033(3) 0.0028(3) 0.0133(3)
O002 0.0312(9) 0.0377(9) 0.0323(9) -0.0007(7) -0.0017(7) 0.0200(8)
O003 0.0402(10) 0.0479(11) 0.0493(11) -0.0146(8) -0.0070(8) 0.0300(9)
N004 0.0277(10) 0.0303(10) 0.0276(10) 0.0036(8) 0.0030(8) 0.0134(8)
N005 0.0290(10) 0.0287(10) 0.0280(10) 0.0009(8) 0.0034(8) 0.0160(8)
N006 0.0240(9) 0.0285(10) 0.0325(10) 0.0035(8) 0.0035(8) 0.0118(8)
C007 0.0341(13) 0.0312(12) 0.0300(12) 0.0004(9) 0.0026(10) 0.0176(11)
C008 0.0282(12) 0.0339(13) 0.0323(12) -0.0008(10) 0.0013(10) 0.0163(10)
C009 0.0277(12) 0.0287(12) 0.0393(13) 0.0094(10) 0.0055(10) 0.0117(10)
C00A 0.0266(12) 0.0435(14) 0.0308(12) 0.0090(10) 0.0021(9) 0.0166(11)
C00B 0.0243(12) 0.0373(13) 0.0412(14) 0.0072(11) 0.0067(10) 0.0134(10)
C00C 0.0322(13) 0.0457(15) 0.0449(15) 0.0090(12) 0.0033(11) 0.0192(12)
C00D 0.0304(12) 0.0317(12) 0.0387(13) 0.0041(10) 0.0087(10) 0.0124(10)
C00E 0.0392(15) 0.0398(15) 0.0554(18) 0.0173(13) 0.0021(12) 0.0174(12)
C00F 0.0398(14) 0.0328(13) 0.0441(15) 0.0048(11) 0.0002(11) 0.0170(11)
C00G 0.0316(13) 0.0381(14) 0.0394(14) 0.0124(11) 0.0079(10) 0.0139(11)
C00H 0.0296(13) 0.0413(14) 0.0437(14) 0.0141(11) 0.0013(11) 0.0155(11)
C00I 0.0549(17) 0.0381(14) 0.0455(15) -0.0004(12) 0.0028(13) 0.0287(13)
C00J 0.0382(14) 0.0444(15) 0.0416(15) 0.0161(12) 0.0055(11) 0.0146(12)
C00K 0.0418(15) 0.0368(14) 0.0523(16) 0.0085(12) 0.0023(12) 0.0211(12)
C00L 0.0475(16) 0.0592(17) 0.0308(13) 0.0000(12) 0.0026(11) 0.0320(14)
C00M 0.0420(15) 0.0329(14) 0.0588(18) 0.0062(12) 0.0004(13) 0.0197(12)
C00N 0.0372(14) 0.0558(16) 0.0306(13) 0.0075(11) 0.0042(11) 0.0248(13)
C00O 0.0362(15) 0.0386(15) 0.0593(18) 0.0181(13) 0.0075(13) 0.0088(12)
C00P 0.0529(17) 0.0553(17) 0.0361(14) 0.0108(12) 0.0142(12) 0.0304(14)
C00Q 0.0437(16) 0.0557(18) 0.0543(18) 0.0262(15) 0.0071(13) 0.0201(14)
C00R 0.0536(18) 0.067(2) 0.0559(18) -0.0124(15) -0.0031(14) 0.0463(17)
C00S 0.0486(18) 0.084(2) 0.0481(17) 0.0361(17) 0.0172(14) 0.0281(17)
C00T 0.0559(19) 0.088(2) 0.0370(15) 0.0180(16) 0.0155(14) 0.0392(18)
C00U 0.0539(19) 0.0376(15) 0.072(2) 0.0044(14) -0.0019(16) 0.0172(14)
C00V 0.0510(18) 0.0502(18) 0.081(2) 0.0144(16) 0.0059(16) 0.0315(15)
C00W 0.061(2) 0.0496(17) 0.0464(16) 0.0036(13) 0.0162(14) 0.0197(15)
C00X 0.0568(19) 0.063(2) 0.0493(17) -0.0020(14) -0.0022(14) 0.0303(17)
C00Y 0.066(2) 0.087(3) 0.0537(19) -0.0057(17) 0.0084(16) 0.041(2)
C00Z 0.064(2) 0.086(3) 0.0573(19) -0.0028(17) 0.0115(16) 0.048(2)
C010 0.069(3) 0.089(3) 0.062(2) -0.023(2) -0.0081(19) 0.017(2)
C011 0.087(3) 0.067(2) 0.062(2) 0.0017(18) 0.011(2) 0.025(2)
C012 0.053(2) 0.121(4) 0.079(3) -0.024(2) 0.0219(19) 0.026(2)
C013 0.085(3) 0.053(2) 0.077(2) -0.0038(17) 0.033(2) 0.0267(19)
C014 0.078(3) 0.115(3) 0.095(3) 0.014(3) 0.042(2) 0.066(3)
C015 0.089(3) 0.060(2) 0.069(2) 0.0078(18) 0.023(2) 0.020(2)

loop_
_atom_type_symbol
_atom_type_description
_atom_type_scat_dispersion_real
_atom_type_scat_dispersion_imag
_atom_type_scat_source
C C 0.0181 0.0091 'International Tables Vol C Tables 4.2.6.8 and 6.1.1.4'
H H 0.0000 0.0000 'International Tables Vol C Tables 4.2.6.8 and 6.1.1.4'
Al Al 0.2130 0.2455 'International Tables Vol C Tables 4.2.6.8 and 6.1.1.4'
N N 0.0311 0.0180 'International Tables Vol C Tables 4.2.6.8 and 6.1.1.4'
O O 0.0492 0.0322 'International Tables Vol C Tables 4.2.6.8 and 6.1.1.4'

loop_
_geom_angle_atom_site_label_1
_geom_angle_atom_site_label_2
_geom_angle_atom_site_label_3
_geom_angle
_geom_angle_site_symmetry_1
_geom_angle_site_symmetry_3
_geom_angle_publ_flag
O002 Al01 N004 86.83(8) . . ?
O002 Al01 N005 77.13(7) . 2_566 ?
O002 Al01 N006 104.73(9) . . ?
O002 Al01 HH 139.84(7) . . ?
N004 Al01 N005 159.86(8) . 2_566 ?
N004 Al01 HH 93.82(6) . . ?
N005 Al01 HH 90.78(6) 2_566 . ?
N006 Al01 N004 93.88(8) . . ?
N006 Al01 N005 101.85(8) . 2_566 ?
N006 Al01 HH 115.25(7) . . ?
C007 O002 Al01 118.35(14) . . ?
C007 O003 C00R 116.6(2) . . ?
C008 N004 Al01 123.38(16) . . ?
C008 N004 C00A 118.99(18) . . ?
C00A N004 Al01 117.62(15) . . ?
N005 N005 Al01 113.85(17) 2_566 2_566 ?
C007 N005 Al01 138.28(16) . 2_566 ?
C007 N005 N005 107.7(2) . 2_566 ?
C009 N006 Al01 120.77(15) . . ?
C00D N006 Al01 122.85(16) . . ?
C00D N006 C009 116.37(19) . . ?
O002 C007 O003 120.7(2) . . ?
O002 C007 N005 122.8(2) . . ?
N005 C007 O003 116.5(2) . . ?
N004 C008 C00B 122.0(2) . . ?
N004 C008 C00C 121.4(2) . . ?
C00B C008 C00C 116.5(2) . . ?
C00F C009 N006 118.9(2) . . ?
C00F C009 C00G 121.4(2) . . ?
C00G C009 N006 119.7(2) . . ?
C00H C00A N004 120.9(2) . . ?
C00N C00A N004 118.0(2) . . ?
C00N C00A C00H 121.1(2) . . ?
C008 C00B H00B 116.3 . . ?
C00D C00B C008 127.4(2) . . ?
C00D C00B H00B 116.3 . . ?
C008 C00C H00A 109.5 . . ?
C008 C00C H00C 109.5 . . ?
C008 C00C H00D 109.5 . . ?
H00A C00C H00C 109.5 . . ?
H00A C00C H00D 109.5 . . ?
H00C C00C H00D 109.5 . . ?
N006 C00D C00B 124.5(2) . . ?
N006 C00D C00O 120.4(2) . . ?
C00B C00D C00O 115.0(2) . . ?
C00J C00E H00E 120.0 . . ?
C00M C00E H00E 120.0 . . ?
C00M C00E C00J 120.1(2) . . ?
C009 C00F C00I 122.3(2) . . ?
C00M C00F C009 118.0(2) . . ?
C00M C00F C00I 119.7(2) . . ?
C009 C00G C00P 123.0(2) . . ?
C00J C00G C009 117.9(2) . . ?
C00J C00G C00P 119.1(2) . . ?
C00A C00H C00K 123.3(2) . . ?
C00Q C00H C00A 117.6(3) . . ?
C00Q C00H C00K 119.1(3) . . ?
C00F C00I H00I 107.4 . . ?
C00F C00I C00Y 111.8(2) . . ?
C00Y C00I H00I 107.4 . . ?
C010 C00I C00F 112.0(3) . . ?
C010 C00I H00I 107.4 . . ?
C010 C00I C00Y 110.5(3) . . ?
C00E C00J C00G 121.2(3) . . ?
C00E C00J H00J 119.4 . . ?
C00G C00J H00J 119.4 . . ?
C00H C00K H00K 108.3 . . ?
C00H C00K C00U 112.2(3) . . ?
C00H C00K C00V 111.0(2) . . ?
C00U C00K H00K 108.3 . . ?
C00U C00K C00V 108.7(2) . . ?
C00V C00K H00K 108.3 . . ?
C00N C00L H00L 107.4 . . ?
C00N C00L C00X 111.5(2) . . ?
C00N C00L C00Z 112.6(3) . . ?
C00X C00L H00L 107.4 . . ?
C00Z C00L H00L 107.4 . . ?
C00Z C00L C00X 110.2(3) . . ?
C00E C00M C00F 121.2(3) . . ?
C00E C00M H00M 119.4 . . ?
C00F C00M H00M 119.4 . . ?
C00A C00N C00L 121.9(2) . . ?
C00T C00N C00A 118.4(3) . . ?
C00T C00N C00L 119.7(3) . . ?
C00D C00O H00F 109.5 . . ?
C00D C00O H00G 109.5 . . ?
C00D C00O H00H 109.5 . . ?
H00F C00O H00G 109.5 . . ?
H00F C00O H00H 109.5 . . ?
H00G C00O H00H 109.5 . . ?
C00G C00P H00P 107.9 . . ?
C00G C00P C00W 111.8(2) . . ?
C00G C00P C012 113.4(3) . . ?
C00W C00P H00P 107.9 . . ?
C00W C00P C012 107.7(3) . . ?
C012 C00P H00P 107.9 . . ?
C00H C00Q H00Q 119.2 . . ?
C00S C00Q C00H 121.6(3) . . ?
C00S C00Q H00Q 119.2 . . ?
O003 C00R H00N 109.2 . . ?
O003 C00R H00O 109.2 . . ?
O003 C00R C014 111.8(3) . . ?
H00N C00R H00O 107.9 . . ?
C014 C00R H00N 109.2 . . ?
C014 C00R H00O 109.2 . . ?
C00Q C00S H00S 119.8 . . ?
C00Q C00S C00T 120.5(3) . . ?
C00T C00S H00S 119.8 . . ?
C00N C00T H00T 119.6 . . ?
C00S C00T C00N 120.8(3) . . ?
C00S C00T H00T 119.6 . . ?
C00K C00U H00R 109.5 . . ?
C00K C00U H00U 109.5 . . ?
C00K C00U H00V 109.5 . . ?
H00R C00U H00U 109.5 . . ?
H00R C00U H00V 109.5 . . ?
H00U C00U H00V 109.5 . . ?
C00K C00V H00W 109.5 . . ?
C00K C00V H00X 109.5 . . ?
C00K C00V H00Y 109.5 . . ?
H00W C00V H00X 109.5 . . ?
H00W C00V H00Y 109.5 . . ?
H00X C00V H00Y 109.5 . . ?
C00P C00W H00Z 109.5 . . ?
C00P C00W H 109.5 . . ?
C00P C00W HA 109.5 . . ?
H00Z C00W H 109.5 . . ?
H00Z C00W HA 109.5 . . ?
H C00W HA 109.5 . . ?
C00L C00X H00 109.5 . . ?
C00L C00X HB 109.5 . . ?
C00L C00X HC 109.5 . . ?
H00 C00X HB 109.5 . . ?
H00 C00X HC 109.5 . . ?
HB C00X HC 109.5 . . ?
C00I C00Y H1 109.5 . . ?
C00I C00Y HD 109.5 . . ?
C00I C00Y HE 109.5 . . ?
H1 C00Y HD 109.5 . . ?
H1 C00Y HE 109.5 . . ?
HD C00Y HE 109.5 . . ?
C00L C00Z H2 109.5 . . ?
C00L C00Z HF 109.5 . . ?
C00L C00Z HG 109.5 . . ?
H2 C00Z HF 109.5 . . ?
H2 C00Z HG 109.5 . . ?
HF C00Z HG 109.5 . . ?
C00I C010 H01A 109.5 . . ?
C00I C010 H01B 109.5 . . ?
C00I C010 H01C 109.5 . . ?
H01A C010 H01B 109.5 . . ?
H01A C010 H01C 109.5 . . ?
H01B C010 H01C 109.5 . . ?
H01J C011 H01K 109.5 . . ?
H01J C011 H01L 109.5 . . ?
H01K C011 H01L 109.5 . . ?
C015 C011 H01J 109.5 . . ?
C015 C011 H01K 109.5 . . ?
C015 C011 H01L 109.5 . . ?
C00P C012 H01D 109.5 . . ?
C00P C012 H01E 109.5 . . ?
C00P C012 H01F 109.5 . . ?
H01D C012 H01E 109.5 . . ?
H01D C012 H01F 109.5 . . ?
H01E C012 H01F 109.5 . . ?
C013 C013 H01M 108.4 2_777 . ?
C013 C013 H01N 108.4 2_777 . ?
H01M C013 H01N 107.5 . . ?
C015 C013 C013 115.3(4) . 2_777 ?
C015 C013 H01M 108.4 . . ?
C015 C013 H01N 108.4 . . ?
C00R C014 H01G 109.5 . . ?
C00R C014 H01H 109.5 . . ?
C00R C014 H01I 109.5 . . ?
H01G C014 H01H 109.5 . . ?
H01G C014 H01I 109.5 . . ?
H01H C014 H01I 109.5 . . ?
C011 C015 H01O 108.8 . . ?
C011 C015 H01P 108.8 . . ?
C013 C015 C011 113.9(3) . . ?
C013 C015 H01O 108.8 . . ?
C013 C015 H01P 108.8 . . ?
H01O C015 H01P 107.7 . . ?

loop_
_geom_bond_atom_site_label_1
_geom_bond_atom_site_label_2
_geom_bond_distance
_geom_bond_site_symmetry_2
_geom_bond_publ_flag
Al01 O002 1.8796(17) . ?
Al01 N004 1.9930(19) . ?
Al01 N005 2.048(2) 2_566 ?
Al01 N006 1.922(2) . ?
Al01 HH 1.6091(7) . ?
O002 C007 1.281(3) . ?
O003 C007 1.334(3) . ?
O003 C00R 1.448(3) . ?
N004 C008 1.321(3) . ?
N004 C00A 1.443(3) . ?
N005 N005 1.430(4) 2_566 ?
N005 C007 1.305(3) . ?
N006 C009 1.449(3) . ?
N006 C00D 1.345(3) . ?
C008 C00B 1.410(3) . ?
C008 C00C 1.507(3) . ?
C009 C00F 1.406(4) . ?
C009 C00G 1.407(4) . ?
C00A C00H 1.414(4) . ?
C00A C00N 1.409(4) . ?
C00B H00B 0.9500 . ?
C00B C00D 1.388(3) . ?
C00C H00A 0.9800 . ?
C00C H00C 0.9800 . ?
C00C H00D 0.9800 . ?
C00D C00O 1.517(4) . ?
C00E H00E 0.9500 . ?
C00E C00J 1.385(4) . ?
C00E C00M 1.374(4) . ?
C00F C00I 1.519(4) . ?
C00F C00M 1.403(3) . ?
C00G C00J 1.397(3) . ?
C00G C00P 1.520(4) . ?
C00H C00K 1.511(4) . ?
C00H C00Q 1.397(4) . ?
C00I H00I 1.0000 . ?
C00I C00Y 1.532(4) . ?
C00I C010 1.511(5) . ?
C00J H00J 0.9500 . ?
C00K H00K 1.0000 . ?
C00K C00U 1.531(4) . ?
C00K C00V 1.542(4) . ?
C00L H00L 1.0000 . ?
C00L C00N 1.514(4) . ?
C00L C00X 1.532(4) . ?
C00L C00Z 1.525(4) . ?
C00M H00M 0.9500 . ?
C00N C00T 1.394(4) . ?
C00O H00F 0.9800 . ?
C00O H00G 0.9800 . ?
C00O H00H 0.9800 . ?
C00P H00P 1.0000 . ?
C00P C00W 1.523(4) . ?
C00P C012 1.529(5) . ?
C00Q H00Q 0.9500 . ?
C00Q C00S 1.370(5) . ?
C00R H00N 0.9900 . ?
C00R H00O 0.9900 . ?
C00R C014 1.504(6) . ?
C00S H00S 0.9500 . ?
C00S C00T 1.381(5) . ?
C00T H00T 0.9500 . ?
C00U H00R 0.9800 . ?
C00U H00U 0.9800 . ?
C00U H00V 0.9800 . ?
C00V H00W 0.9800 . ?
C00V H00X 0.9800 . ?
C00V H00Y 0.9800 . ?
C00W H00Z 0.9800 . ?
C00W H 0.9800 . ?
C00W HA 0.9800 . ?
C00X H00 0.9800 . ?
C00X HB 0.9800 . ?
C00X HC 0.9800 . ?
C00Y H1 0.9800 . ?
C00Y HD 0.9800 . ?
C00Y HE 0.9800 . ?
C00Z H2 0.9800 . ?
C00Z HF 0.9800 . ?
C00Z HG 0.9800 . ?
C010 H01A 0.9800 . ?
C010 H01B 0.9800 . ?
C010 H01C 0.9800 . ?
C011 H01J 0.9800 . ?
C011 H01K 0.9800 . ?
C011 H01L 0.9800 . ?
C011 C015 1.529(6) . ?
C012 H01D 0.9800 . ?
C012 H01E 0.9800 . ?
C012 H01F 0.9800 . ?
C013 C013 1.498(8) 2_777 ?
C013 H01M 0.9900 . ?
C013 H01N 0.9900 . ?
C013 C015 1.481(6) . ?
C014 H01G 0.9800 . ?
C014 H01H 0.9800 . ?
C014 H01I 0.9800 . ?
C015 H01O 0.9900 . ?
C015 H01P 0.9900 . ?

loop_
_geom_torsion_atom_site_label_1
_geom_torsion_atom_site_label_2
_geom_torsion_atom_site_label_3
_geom_torsion_atom_site_label_4
_geom_torsion
_geom_torsion_site_symmetry_1
_geom_torsion_site_symmetry_2
_geom_torsion_site_symmetry_3
_geom_torsion_site_symmetry_4
_geom_torsion_publ_flag
Al01 O002 C007 O003 -178.89(18) . . . . ?
Al01 O002 C007 N005 0.2(3) . . . . ?
Al01 N004 C008 C00B 11.1(3) . . . . ?
Al01 N004 C008 C00C -172.66(18) . . . . ?
Al01 N004 C00A C00H 94.5(2) . . . . ?
Al01 N004 C00A C00N -83.0(2) . . . . ?
Al01 N005 C007 O002 177.55(17) 2_566 . . . ?
Al01 N005 C007 O003 -3.3(4) 2_566 . . . ?
Al01 N006 C009 C00F 84.1(3) . . . . ?
Al01 N006 C009 C00G -96.4(2) . . . . ?
Al01 N006 C00D C00B -5.9(4) . . . . ?
Al01 N006 C00D C00O 178.4(2) . . . . ?
N004 Al01 O002 C007 166.02(18) . . . . ?
N004 C008 C00B C00D 12.3(4) . . . . ?
N004 C00A C00H C00K 6.4(4) . . . . ?
N004 C00A C00H C00Q -175.7(2) . . . . ?
N004 C00A C00N C00L -6.1(4) . . . . ?
N004 C00A C00N C00T 176.7(2) . . . . ?
N005 Al01 O002 C007 -1.73(17) 2_566 . . . ?
N005 N005 C007 O002 2.2(3) 2_566 . . . ?
N005 N005 C007 O003 -178.7(2) 2_566 . . . ?
N006 Al01 O002 C007 -100.80(18) . . . . ?
N006 C009 C00F C00I -4.4(4) . . . . ?
N006 C009 C00F C00M 174.6(2) . . . . ?
N006 C009 C00G C00J -174.4(2) . . . . ?
N006 C009 C00G C00P 5.8(4) . . . . ?
C007 O003 C00R C014 -74.6(3) . . . . ?
C008 N004 C00A C00H -86.0(3) . . . . ?
C008 N004 C00A C00N 96.5(3) . . . . ?
C008 C00B C00D N006 -15.6(4) . . . . ?
C008 C00B C00D C00O 160.3(3) . . . . ?
C009 N006 C00D C00B 174.6(2) . . . . ?
C009 N006 C00D C00O -1.1(3) . . . . ?
C009 C00F C00I C00Y -135.5(3) . . . . ?
C009 C00F C00I C010 99.8(3) . . . . ?
C009 C00F C00M C00E 1.6(4) . . . . ?
C009 C00G C00J C00E -2.2(4) . . . . ?
C009 C00G C00P C00W 129.8(3) . . . . ?
C009 C00G C00P C012 -108.2(3) . . . . ?
C00A N004 C008 C00B -168.3(2) . . . . ?
C00A N004 C008 C00C 7.9(3) . . . . ?
C00A C00H C00K C00U -117.9(3) . . . . ?
C00A C00H C00K C00V 120.2(3) . . . . ?
C00A C00H C00Q C00S -1.4(4) . . . . ?
C00A C00N C00T C00S -0.5(4) . . . . ?
C00C C008 C00B C00D -164.1(3) . . . . ?
C00D N006 C009 C00F -96.4(3) . . . . ?
C00D N006 C009 C00G 83.1(3) . . . . ?
C00F C009 C00G C00J 5.1(4) . . . . ?
C00F C009 C00G C00P -174.8(2) . . . . ?
C00G C009 C00F C00I 176.2(3) . . . . ?
C00G C009 C00F C00M -4.8(4) . . . . ?
C00H C00A C00N C00L 176.4(2) . . . . ?
C00H C00A C00N C00T -0.9(4) . . . . ?
C00H C00Q C00S C00T 0.1(5) . . . . ?
C00I C00F C00M C00E -179.4(3) . . . . ?
C00J C00E C00M C00F 1.2(4) . . . . ?
C00J C00G C00P C00W -50.1(3) . . . . ?
C00J C00G C00P C012 71.9(4) . . . . ?
C00K C00H C00Q C00S 176.7(3) . . . . ?
C00L C00N C00T C00S -177.8(3) . . . . ?
C00M C00E C00J C00G -0.9(4) . . . . ?
C00M C00F C00I C00Y 45.5(4) . . . . ?
C00M C00F C00I C010 -79.2(4) . . . . ?
C00N C00A C00H C00K -176.1(2) . . . . ?
C00N C00A C00H C00Q 1.8(4) . . . . ?
C00P C00G C00J C00E 177.7(3) . . . . ?
C00Q C00H C00K C00U 64.2(3) . . . . ?
C00Q C00H C00K C00V -57.7(3) . . . . ?
C00Q C00S C00T C00N 0.9(5) . . . . ?
C00R O003 C007 O002 -19.4(4) . . . . ?
C00R O003 C007 N005 161.5(2) . . . . ?
C00X C00L C00N C00A -103.3(3) . . . . ?
C00X C00L C00N C00T 74.0(3) . . . . ?
C00Z C00L C00N C00A 132.2(3) . . . . ?
C00Z C00L C00N C00T -50.5(3) . . . . ?
C013 C013 C015 C011 -177.9(4) 2_777 . . . ?
